data_8106801
loop_
_publ_author_name
'Abdul Muthalib, Amirah Faizah'
'Baba, Ibrahim'
'Abdul Halim, Siti Nadiah'
'Tiekink, Edward R. T.'

_publ_section_title
;
 Crystal structure of
 n-butyl-chlorido-bis[N-sec-butyl,N-n-propyl-carbamodithioato \k 2
 S,S&#x2032;]-tin(IV), C20H41ClN2S4Sn
;
_journal_issue 1
_journal_name_full 'Zeitschrift f\"ur Kristallographie - New Crystal Structures'
_journal_page_first 117
_journal_page_last 120
_journal_paper_doi 10.1515/ncrs-2015-0055
_journal_volume 231
_journal_year 2016
_chemical_formula_moiety 'C20 H41 Cl N2 S4 Sn'
_chemical_formula_sum 'C20 H41 Cl N2 S4 Sn'
_chemical_formula_weight 591.93
_space_group_crystal_system triclinic
_space_group_IT_number 2
_space_group_name_Hall '-P 1'
_space_group_name_H-M_alt 'P -1'
_atom_sites_solution_hydrogens geom
_cell_angle_alpha 74.619(5)
_cell_angle_beta 86.861(3)
_cell_angle_gamma 88.582(4)
_cell_formula_units_Z 2
_cell_length_a 10.0750(3)
_cell_length_b 10.7593(7)
_cell_length_c 13.3097(6)
_cell_measurement_reflns_used 5971
_cell_measurement_temperature 100(2)
_cell_measurement_theta_max 29.1930
_cell_measurement_theta_min 3.4620
_cell_volume 1388.93(12)
_computing_cell_refinement 'CrysAlis PRO [13]'
_computing_data_collection 'CrysAlis PRO [13]'
_computing_data_reduction 'CrysAlis PRO [13]'
_computing_molecular_graphics 'ORTEP-3 for Windows [15]'
_computing_publication_material 'SHELXL-2014/7 [14]'
_computing_structure_refinement 'SHELXL-2014/7 [14]'
_computing_structure_solution 'SHELXL-2014/7 [14]'
_diffrn_ambient_temperature 100(2)
_diffrn_detector_area_resol_mean 10.4041
_diffrn_measured_fraction_theta_full 0.999
_diffrn_measured_fraction_theta_max 0.999
_diffrn_measurement_device_type 'Agilent Technologies SuperNova Dual diffractometer with Atlas detector'
_diffrn_measurement_method '\w scan'
_diffrn_radiation_monochromator Mirror
_diffrn_radiation_source 'SuperNova (Mo) X-ray Source'
_diffrn_radiation_type MoK\a
_diffrn_radiation_wavelength 0.71073
_diffrn_reflns_av_R_equivalents 0.0297
_diffrn_reflns_av_unetI/netI 0.0438
_diffrn_reflns_Laue_measured_fraction_full 0.999
_diffrn_reflns_Laue_measured_fraction_max 0.999
_diffrn_reflns_limit_h_max 13
_diffrn_reflns_limit_h_min -12
_diffrn_reflns_limit_k_max 13
_diffrn_reflns_limit_k_min -10
_diffrn_reflns_limit_l_max 17
_diffrn_reflns_limit_l_min -14
_diffrn_reflns_number 13831
_diffrn_reflns_point_group_measured_fraction_full 0.999
_diffrn_reflns_point_group_measured_fraction_max 0.999
_diffrn_reflns_theta_full 27.499
_diffrn_reflns_theta_max 27.499
_diffrn_reflns_theta_min 2.836
_exptl_absorpt_coefficient_mu 1.326
_exptl_absorpt_correction_T_max 1.00000
_exptl_absorpt_correction_T_min 0.73872
_exptl_absorpt_correction_type multi-scan
_exptl_absorpt_process_details 'CrysAlis PRO [13]'
_exptl_crystal_colour colourless
_exptl_crystal_density_diffrn 1.415
_exptl_crystal_description prism
_exptl_crystal_F_000 612
_exptl_crystal_size_max 0.300
_exptl_crystal_size_mid 0.200
_exptl_crystal_size_min 0.180
_refine_diff_density_max 1.265
_refine_diff_density_min -1.079
_refine_diff_density_rms 0.104
_refine_ls_extinction_coef .
_refine_ls_extinction_method none
_refine_ls_goodness_of_fit_ref 1.055
_refine_ls_hydrogen_treatment constr
_refine_ls_matrix_type full
_refine_ls_number_parameters 289
_refine_ls_number_reflns 6362
_refine_ls_number_restraints 30
_refine_ls_restrained_S_all 1.058
_refine_ls_R_factor_all 0.0545
_refine_ls_R_factor_gt 0.0439
_refine_ls_shift/su_max 0.001
_refine_ls_shift/su_mean 0.000
_refine_ls_structure_factor_coef Fsqd
_refine_ls_weighting_details 'w=1/[\s^2^(Fo^2^)+(0.0359P)^2^+3.1282P] where P=(Fo^2^+2Fc^2^)/3'
_refine_ls_weighting_scheme calc
_refine_ls_wR_factor_gt 0.0971
_refine_ls_wR_factor_ref 0.1055
_reflns_Friedel_coverage 0.000
_reflns_Friedel_fraction_full .
_reflns_Friedel_fraction_max .
_reflns_number_gt 5490
_reflns_number_total 6362
_reflns_threshold_expression 'I > 2\s(I)'
_cod_data_source_file suppl_ncrs-2015-0055_suppl.cif
_cod_data_source_block shelx
_cod_database_code 8106801
_shelx_space_group_comment
;
The symmetry employed for this shelxl refinement is uniquely defined
by the following loop, which should always be used as a source of
symmetry information in preference to the above space-group names.
They are only intended as comments.
;
_shelx_estimated_absorpt_t_min 0.692
_shelx_estimated_absorpt_t_max 0.796
_publcif_info_exptl_table_max_cols 4
_publcif_info_exptl_table_use_headnotes n

loop_
_space_group_symop_operation_xyz
'x, y, z'
'-x, -y, -z'

loop_
_atom_site_label
_atom_site_type_symbol
_atom_site_fract_x
_atom_site_fract_y
_atom_site_fract_z
_atom_site_U_iso_or_equiv
_atom_site_adp_type
_atom_site_occupancy
_atom_site_site_symmetry_order
_atom_site_calc_flag
_atom_site_refinement_flags_posn
_atom_site_refinement_flags_adp
_atom_site_refinement_flags_occupancy
_atom_site_disorder_assembly
_atom_site_disorder_group
Sn Sn 0.81750(2) 0.46615(3) 0.71037(2) 0.02982(9) Uani 1 1 d . . . . .
Cl1 Cl 0.67063(9) 0.61212(10) 0.78751(7) 0.0345(2) Uani 1 1 d . . . . .
S1 S 0.96900(10) 0.45635(11) 0.85712(8) 0.0379(2) Uani 1 1 d . . . . .
S2 S 1.03716(9) 0.59109(10) 0.63757(8) 0.0325(2) Uani 1 1 d . . . . .
S3 S 0.69425(11) 0.26294(11) 0.81307(9) 0.0423(3) Uani 1 1 d . . . . .
S4 S 0.93556(13) 0.26178(11) 0.67683(10) 0.0488(3) Uani 1 1 d . . . . .
N1 N 1.2081(3) 0.5558(3) 0.7883(3) 0.0336(7) Uani 1 1 d . . . . .
N2 N 0.8095(4) 0.0479(4) 0.7828(3) 0.0541(10) Uani 1 1 d . . . . .
C1 C 1.0864(4) 0.5368(4) 0.7640(3) 0.0319(8) Uani 1 1 d . . . . .
C2 C 1.3092(4) 0.6153(4) 0.7058(3) 0.0363(9) Uani 1 1 d . . . . .
H2A H 1.2990 0.5807 0.6449 0.044 Uiso 1 1 calc R U . . .
H2B H 1.3985 0.5893 0.7321 0.044 Uiso 1 1 calc R U . . .
C3 C 1.3023(4) 0.7615(4) 0.6699(3) 0.0428(10) Uani 1 1 d . . . . .
H3A H 1.3223 0.7983 0.7280 0.051 Uiso 1 1 calc R U . . .
H3B H 1.2117 0.7897 0.6478 0.051 Uiso 1 1 calc R U . . .
C4 C 1.4028(6) 0.8088(5) 0.5790(5) 0.0673(16) Uani 1 1 d . . . . .
H4A H 1.4925 0.7828 0.6019 0.101 Uiso 1 1 calc R U . . .
H4B H 1.3974 0.9030 0.5545 0.101 Uiso 1 1 calc R U . . .
H4C H 1.3832 0.7712 0.5221 0.101 Uiso 1 1 calc R U . . .
C5 C 1.2475(16) 0.5061(13) 0.8954(17) 0.0348(19) Uani 0.730(5) 1 d D . P A 1
H5A H 1.1667 0.4761 0.9418 0.042 Uiso 0.730(5) 1 calc R U P A 1
C6 C 1.3188(6) 0.6100(6) 0.9347(5) 0.0313(13) Uani 0.730(5) 1 d D . P A 1
H6A H 1.3991 0.6384 0.8903 0.047 Uiso 0.730(5) 1 calc R U P A 1
H6B H 1.3433 0.5731 1.0069 0.047 Uiso 0.730(5) 1 calc R U P A 1
H6C H 1.2589 0.6839 0.9315 0.047 Uiso 0.730(5) 1 calc R U P A 1
C7 C 1.3440(17) 0.3952(15) 0.9045(11) 0.061(3) Uani 0.730(5) 1 d D . P A 1
H7A H 1.3811 0.3739 0.9744 0.073 Uiso 0.730(5) 1 calc R U P A 1
H7B H 1.4184 0.4220 0.8520 0.073 Uiso 0.730(5) 1 calc R U P A 1
C8 C 1.2802(8) 0.2727(6) 0.8883(5) 0.0582(18) Uani 0.730(5) 1 d D . P A 1
H8A H 1.2090 0.2431 0.9420 0.087 Uiso 0.730(5) 1 calc R U P A 1
H8B H 1.3480 0.2047 0.8936 0.087 Uiso 0.730(5) 1 calc R U P A 1
H8C H 1.2432 0.2928 0.8192 0.087 Uiso 0.730(5) 1 calc R U P A 1
C5' C 1.265(5) 0.516(3) 0.906(5) 0.0348(19) Uani 0.270(5) 1 d D . P A 2
H5B H 1.1827 0.4868 0.9505 0.042 Uiso 0.270(5) 1 calc R U P A 2
C6' C 1.345(3) 0.387(3) 0.921(3) 0.0313(13) Uani 0.270(5) 1 d D . P A 2
H6D H 1.3521 0.3458 0.9962 0.047 Uiso 0.270(5) 1 calc R U P A 2
H6E H 1.4348 0.4042 0.8885 0.047 Uiso 0.270(5) 1 calc R U P A 2
H6F H 1.2997 0.3287 0.8894 0.047 Uiso 0.270(5) 1 calc R U P A 2
C7' C 1.286(2) 0.646(2) 0.924(2) 0.061(3) Uani 0.270(5) 1 d D . P A 2
H7C H 1.3583 0.6873 0.8733 0.073 Uiso 0.270(5) 1 calc R U P A 2
H7D H 1.3213 0.6307 0.9941 0.073 Uiso 0.270(5) 1 calc R U P A 2
C8' C 1.173(2) 0.7474(17) 0.9168(14) 0.0582(18) Uani 0.270(5) 1 d D . P A 2
H8D H 1.0953 0.7074 0.9592 0.087 Uiso 0.270(5) 1 calc R U P A 2
H8E H 1.1497 0.7806 0.8440 0.087 Uiso 0.270(5) 1 calc R U P A 2
H8F H 1.2033 0.8186 0.9428 0.087 Uiso 0.270(5) 1 calc R U P A 2
C9 C 0.8125(5) 0.1757(4) 0.7584(4) 0.0432(10) Uani 1 1 d . . . . .
C10 C 0.7008(5) -0.0235(5) 0.8557(5) 0.0585(13) Uani 1 1 d . . . . .
H10A H 0.7316 -0.1123 0.8889 0.070 Uiso 1 1 calc R U . . .
H10B H 0.6796 0.0202 0.9115 0.070 Uiso 1 1 calc R U . . .
C11 C 0.5783(6) -0.0287(6) 0.7980(5) 0.0680(16) Uani 1 1 d . . . . .
H11A H 0.5568 0.0576 0.7528 0.082 Uiso 1 1 calc R U . . .
H11B H 0.5915 -0.0894 0.7538 0.082 Uiso 1 1 calc R U . . .
C12 C 0.4692(6) -0.0738(6) 0.8791(5) 0.0732(17) Uani 1 1 d . . . . .
H12A H 0.4953 -0.1558 0.9268 0.110 Uiso 1 1 calc R U . . .
H12B H 0.3882 -0.0857 0.8454 0.110 Uiso 1 1 calc R U . . .
H12C H 0.4525 -0.0093 0.9185 0.110 Uiso 1 1 calc R U . . .
C13 C 0.9176(8) -0.0279(7) 0.7356(6) 0.055(2) Uani 0.730(5) 1 d D . P A 3
H13A H 0.9908 0.0342 0.7057 0.067 Uiso 0.730(5) 1 calc R U P A 3
C14 C 0.854(2) -0.0606(15) 0.6412(12) 0.139(7) Uani 0.730(5) 1 d D . P A 3
H14A H 0.9097 -0.1254 0.6185 0.209 Uiso 0.730(5) 1 calc R U P A 3
H14B H 0.8493 0.0176 0.5835 0.209 Uiso 0.730(5) 1 calc R U P A 3
H14C H 0.7649 -0.0946 0.6623 0.209 Uiso 0.730(5) 1 calc R U P A 3
C15 C 0.9770(9) -0.1343(8) 0.8211(8) 0.078(3) Uani 0.730(5) 1 d D . P A 3
H15A H 0.9080 -0.1992 0.8520 0.093 Uiso 0.730(5) 1 calc R U P A 3
H15B H 1.0498 -0.1778 0.7901 0.093 Uiso 0.730(5) 1 calc R U P A 3
C16 C 1.0277(12) -0.0862(13) 0.9015(11) 0.128(4) Uani 0.730(5) 1 d D . P A 3
H16A H 1.0785 -0.0078 0.8700 0.192 Uiso 0.730(5) 1 calc R U P A 3
H16B H 1.0858 -0.1516 0.9440 0.192 Uiso 0.730(5) 1 calc R U P A 3
H16C H 0.9536 -0.0664 0.9458 0.192 Uiso 0.730(5) 1 calc R U P A 3
C13' C 0.863(3) -0.096(2) 0.6620(16) 0.055(2) Uani 0.270(5) 1 d D U P A 4
H13B H 0.8028 -0.1723 0.6824 0.067 Uiso 0.270(5) 1 calc R U P A 4
C14' C 0.873(5) -0.022(4) 0.747(3) 0.139(7) Uani 0.270(5) 1 d D U P A 4
H14D H 0.8781 -0.1064 0.7985 0.209 Uiso 0.270(5) 1 calc R U P A 4
H14E H 0.9630 0.0123 0.7287 0.209 Uiso 0.270(5) 1 calc R U P A 4
H14F H 0.8325 -0.0320 0.6846 0.209 Uiso 0.270(5) 1 calc R U P A 4
C15' C 0.913(2) -0.061(2) 0.5485(15) 0.078(3) Uani 0.270(5) 1 d D U P A 4
H15C H 1.0022 -0.0223 0.5310 0.093 Uiso 0.270(5) 1 calc R U P A 4
H15D H 0.8864 -0.1158 0.5041 0.093 Uiso 0.270(5) 1 calc R U P A 4
C16' C 0.812(3) 0.011(4) 0.588(3) 0.128(4) Uani 0.270(5) 1 d D U P A 4
H16D H 0.7197 0.0285 0.6089 0.192 Uiso 0.270(5) 1 calc R U P A 4
H16E H 0.8134 -0.0070 0.5193 0.192 Uiso 0.270(5) 1 calc R U P A 4
H16F H 0.8660 0.0871 0.5832 0.192 Uiso 0.270(5) 1 calc R U P A 4
C17 C 0.7173(4) 0.5220(4) 0.5670(3) 0.0403(10) Uani 1 1 d . . . . .
H17A H 0.7472 0.4648 0.5227 0.048 Uiso 1 1 calc R U . . .
H17B H 0.6206 0.5098 0.5825 0.048 Uiso 1 1 calc R U . . .
C18 C 0.7421(4) 0.6610(5) 0.5064(3) 0.0425(10) Uani 1 1 d . . . . .
H18A H 0.7092 0.7184 0.5497 0.051 Uiso 1 1 calc R U . . .
H18B H 0.8391 0.6740 0.4932 0.051 Uiso 1 1 calc R U . . .
C19 C 0.6755(5) 0.6995(5) 0.4030(4) 0.0568(13) Uani 1 1 d . . . . .
H19A H 0.7138 0.6476 0.3571 0.068 Uiso 1 1 calc R U . . .
H19B H 0.5794 0.6804 0.4152 0.068 Uiso 1 1 calc R U . . .
C20 C 0.6928(6) 0.8410(6) 0.3490(5) 0.0724(17) Uani 1 1 d . . . . .
H20A H 0.6357 0.8924 0.3850 0.109 Uiso 1 1 calc R U . . .
H20B H 0.6679 0.8578 0.2764 0.109 Uiso 1 1 calc R U . . .
H20C H 0.7858 0.8645 0.3506 0.109 Uiso 1 1 calc R U . . .

loop_
_atom_site_aniso_label
_atom_site_aniso_U_11
_atom_site_aniso_U_22
_atom_site_aniso_U_33
_atom_site_aniso_U_23
_atom_site_aniso_U_13
_atom_site_aniso_U_12
Sn 0.02697(14) 0.02905(15) 0.03392(15) -0.00991(11) 0.00308(10) -0.00233(10)
Cl1 0.0347(5) 0.0346(5) 0.0355(5) -0.0123(4) 0.0029(4) 0.0010(4)
S1 0.0306(5) 0.0455(6) 0.0337(5) -0.0032(4) 0.0004(4) -0.0066(4)
S2 0.0286(5) 0.0321(5) 0.0336(5) -0.0039(4) 0.0010(4) 0.0002(4)
S3 0.0379(5) 0.0334(6) 0.0563(7) -0.0149(5) 0.0098(5) -0.0098(4)
S4 0.0572(7) 0.0361(6) 0.0501(7) -0.0105(5) 0.0147(5) 0.0086(5)
N1 0.0288(16) 0.0370(19) 0.0350(18) -0.0104(15) 0.0032(13) -0.0027(14)
N2 0.069(3) 0.031(2) 0.062(3) -0.0140(19) 0.008(2) -0.0021(19)
C1 0.0279(18) 0.032(2) 0.037(2) -0.0108(17) 0.0008(15) -0.0001(15)
C2 0.0264(19) 0.048(3) 0.036(2) -0.0159(19) 0.0051(16) -0.0037(17)
C3 0.043(2) 0.043(3) 0.044(2) -0.018(2) 0.0124(19) -0.011(2)
C4 0.067(3) 0.051(3) 0.072(4) -0.003(3) 0.036(3) -0.005(3)
C5 0.027(5) 0.052(3) 0.029(5) -0.013(2) -0.008(3) -0.009(3)
C6 0.029(3) 0.032(3) 0.031(3) -0.005(2) 0.000(2) 0.002(2)
C7 0.059(4) 0.082(7) 0.041(6) -0.016(5) -0.014(5) 0.021(4)
C8 0.097(5) 0.037(3) 0.039(3) -0.008(3) -0.013(3) 0.011(3)
C5' 0.027(5) 0.052(3) 0.029(5) -0.013(2) -0.008(3) -0.009(3)
C6' 0.029(3) 0.032(3) 0.031(3) -0.005(2) 0.000(2) 0.002(2)
C7' 0.059(4) 0.082(7) 0.041(6) -0.016(5) -0.014(5) 0.021(4)
C8' 0.097(5) 0.037(3) 0.039(3) -0.008(3) -0.013(3) 0.011(3)
C9 0.050(3) 0.035(2) 0.049(3) -0.017(2) 0.003(2) -0.0023(19)
C10 0.066(3) 0.031(2) 0.076(4) -0.007(2) -0.013(3) 0.002(2)
C11 0.065(4) 0.071(4) 0.075(4) -0.032(3) -0.008(3) 0.010(3)
C12 0.067(4) 0.050(3) 0.099(5) -0.013(3) -0.001(3) -0.015(3)
C13 0.070(5) 0.025(3) 0.065(4) -0.010(3) 0.036(4) 0.010(3)
C14 0.164(11) 0.115(11) 0.172(13) -0.100(10) 0.054(10) -0.069(10)
C15 0.074(5) 0.051(4) 0.097(6) -0.008(4) 0.031(5) 0.018(4)
C16 0.090(7) 0.121(9) 0.156(10) -0.010(8) 0.003(7) 0.028(7)
C13' 0.070(5) 0.025(3) 0.065(4) -0.010(3) 0.036(4) 0.010(3)
C14' 0.164(11) 0.115(11) 0.172(13) -0.100(10) 0.054(10) -0.069(10)
C15' 0.074(5) 0.051(4) 0.097(6) -0.008(4) 0.031(5) 0.018(4)
C16' 0.090(7) 0.121(9) 0.156(10) -0.010(8) 0.003(7) 0.028(7)
C17 0.043(2) 0.044(3) 0.038(2) -0.0179(19) -0.0055(18) 0.0053(19)
C18 0.030(2) 0.051(3) 0.043(2) -0.009(2) -0.0011(17) 0.0048(19)
C19 0.062(3) 0.062(3) 0.045(3) -0.014(2) -0.006(2) 0.022(3)
C20 0.065(4) 0.074(4) 0.065(4) 0.004(3) -0.007(3) 0.026(3)

loop_
_atom_type_symbol
_atom_type_description
_atom_type_scat_dispersion_real
_atom_type_scat_dispersion_imag
_atom_type_scat_source
C C 0.0033 0.0016 'International Tables Vol C Tables 4.2.6.8 and 6.1.1.4'
H H 0.0000 0.0000 'International Tables Vol C Tables 4.2.6.8 and 6.1.1.4'
Cl Cl 0.1484 0.1585 'International Tables Vol C Tables 4.2.6.8 and 6.1.1.4'
N N 0.0061 0.0033 'International Tables Vol C Tables 4.2.6.8 and 6.1.1.4'
S S 0.1246 0.1234 'International Tables Vol C Tables 4.2.6.8 and 6.1.1.4'
Sn Sn -0.6537 1.4246 'International Tables Vol C Tables 4.2.6.8 and 6.1.1.4'

loop_
_geom_angle_atom_site_label_1
_geom_angle_atom_site_label_2
_geom_angle_atom_site_label_3
_geom_angle
_geom_angle_site_symmetry_1
_geom_angle_site_symmetry_3
C17 Sn Cl1 91.25(12) . .
C17 Sn S1 164.41(12) . .
Cl1 Sn S1 86.76(4) . .
C17 Sn S3 103.21(13) . .
Cl1 Sn S3 93.28(3) . .
S1 Sn S3 92.34(4) . .
C17 Sn S4 96.73(12) . .
Cl1 Sn S4 162.51(4) . .
S1 Sn S4 89.54(4) . .
S3 Sn S4 69.78(4) . .
C17 Sn S2 96.03(12) . .
Cl1 Sn S2 107.33(3) . .
S1 Sn S2 69.94(3) . .
S3 Sn S2 151.45(4) . .
S4 Sn S2 87.34(4) . .
C1 S1 Sn 87.76(14) . .
C1 S2 Sn 84.86(13) . .
C9 S3 Sn 86.96(15) . .
C9 S4 Sn 86.11(16) . .
C1 N1 C5 119.9(8) . .
C1 N1 C2 120.5(3) . .
C5 N1 C2 119.3(8) . .
C1 N1 C5' 126(2) . .
C2 N1 C5' 113(2) . .
C14' N2 C9 129(2) . .
C14' N2 C10 111(2) . .
C9 N2 C10 120.2(4) . .
C9 N2 C13 120.0(4) . .
C10 N2 C13 119.9(4) . .
N1 C1 S2 121.3(3) . .
N1 C1 S1 121.8(3) . .
S2 C1 S1 117.0(2) . .
N1 C2 C3 114.7(3) . .
N1 C2 H2A 108.6 . .
C3 C2 H2A 108.6 . .
N1 C2 H2B 108.6 . .
C3 C2 H2B 108.6 . .
H2A C2 H2B 107.6 . .
C2 C3 C4 109.2(4) . .
C2 C3 H3A 109.9 . .
C4 C3 H3A 109.8 . .
C2 C3 H3B 109.9 . .
C4 C3 H3B 109.8 . .
H3A C3 H3B 108.3 . .
C3 C4 H4A 109.5 . .
C3 C4 H4B 109.5 . .
H4A C4 H4B 109.5 . .
C3 C4 H4C 109.5 . .
H4A C4 H4C 109.5 . .
H4B C4 H4C 109.5 . .
N1 C5 C7 110.9(13) . .
N1 C5 C6 112.0(12) . .
C7 C5 C6 106.5(9) . .
N1 C5 H5A 109.2 . .
C7 C5 H5A 109.2 . .
C6 C5 H5A 109.2 . .
C5 C6 H6A 109.5 . .
C5 C6 H6B 109.5 . .
H6A C6 H6B 109.5 . .
C5 C6 H6C 109.5 . .
H6A C6 H6C 109.5 . .
H6B C6 H6C 109.5 . .
C5 C7 C8 113.2(10) . .
C5 C7 H7A 108.9 . .
C8 C7 H7A 108.9 . .
C5 C7 H7B 108.9 . .
C8 C7 H7B 108.9 . .
H7A C7 H7B 107.7 . .
C7 C8 H8A 109.5 . .
C7 C8 H8B 109.5 . .
H8A C8 H8B 109.5 . .
C7 C8 H8C 109.5 . .
H8A C8 H8C 109.5 . .
H8B C8 H8C 109.5 . .
C7' C5' C6' 137(3) . .
C7' C5' N1 101(3) . .
C6' C5' N1 109(3) . .
C7' C5' H5B 101.7 . .
C6' C5' H5B 101.7 . .
N1 C5' H5B 101.7 . .
C5' C6' H6D 109.5 . .
C5' C6' H6E 109.5 . .
H6D C6' H6E 109.5 . .
C5' C6' H6F 109.5 . .
H6D C6' H6F 109.5 . .
H6E C6' H6F 109.5 . .
C5' C7' C8' 123(2) . .
C5' C7' H7C 106.7 . .
C8' C7' H7C 106.7 . .
C5' C7' H7D 106.7 . .
C8' C7' H7D 106.7 . .
H7C C7' H7D 106.6 . .
C7' C8' H8D 109.5 . .
C7' C8' H8E 109.5 . .
H8D C8' H8E 109.5 . .
C7' C8' H8F 109.5 . .
H8D C8' H8F 109.5 . .
H8E C8' H8F 109.5 . .
N2 C9 S4 122.0(4) . .
N2 C9 S3 120.8(4) . .
S4 C9 S3 117.1(3) . .
C11 C10 N2 110.7(5) . .
C11 C10 H10A 109.5 . .
N2 C10 H10A 109.5 . .
C11 C10 H10B 109.5 . .
N2 C10 H10B 109.5 . .
H10A C10 H10B 108.1 . .
C12 C11 C10 106.3(5) . .
C12 C11 H11A 110.5 . .
C10 C11 H11A 110.5 . .
C12 C11 H11B 110.5 . .
C10 C11 H11B 110.5 . .
H11A C11 H11B 108.7 . .
C11 C12 H12A 109.5 . .
C11 C12 H12B 109.5 . .
H12A C12 H12B 109.5 . .
C11 C12 H12C 109.5 . .
H12A C12 H12C 109.5 . .
H12B C12 H12C 109.5 . .
C15 C13 N2 110.4(6) . .
C15 C13 C14 120.3(9) . .
N2 C13 C14 106.0(9) . .
C15 C13 H13A 106.5 . .
N2 C13 H13A 106.5 . .
C14 C13 H13A 106.5 . .
C13 C14 H14A 109.5 . .
C13 C14 H14B 109.5 . .
H14A C14 H14B 109.5 . .
C13 C14 H14C 109.5 . .
H14A C14 H14C 109.5 . .
H14B C14 H14C 109.5 . .
C16 C15 C13 112.2(9) . .
C16 C15 H15A 109.2 . .
C13 C15 H15A 109.2 . .
C16 C15 H15B 109.2 . .
C13 C15 H15B 109.2 . .
H15A C15 H15B 107.9 . .
C15 C16 H16A 109.5 . .
C15 C16 H16B 109.5 . .
H16A C16 H16B 109.5 . .
C15 C16 H16C 109.5 . .
H16A C16 H16C 109.5 . .
H16B C16 H16C 109.5 . .
C16' C13' C15' 58.0(11) . .
C16' C13' C14' 94(3) . .
C15' C13' C14' 130(3) . .
C16' C13' H13B 114.5 . .
C15' C13' H13B 114.5 . .
C14' C13' H13B 114.5 . .
N2 C14' C13' 138(4) . .
N2 C14' H14D 109.5 . .
C13' C14' H14D 87.6 . .
N2 C14' H14E 109.5 . .
C13' C14' H14E 99.1 . .
H14D C14' H14E 109.5 . .
N2 C14' H14F 109.5 . .
C13' C14' H14F 30.2 . .
H14D C14' H14F 109.5 . .
H14E C14' H14F 109.5 . .
C16' C15' C13' 57(2) . .
C16' C15' H15C 118.0 . .
C13' C15' H15C 118.0 . .
C16' C15' H15D 118.0 . .
C13' C15' H15D 118.0 . .
H15C C15' H15D 115.2 . .
C13' C16' C15' 64.5(13) . .
C13' C16' H16D 109.5 . .
C15' C16' H16D 153.8 . .
C13' C16' H16E 109.5 . .
C15' C16' H16E 54.8 . .
H16D C16' H16E 109.5 . .
C13' C16' H16F 109.5 . .
C15' C16' H16F 96.2 . .
H16D C16' H16F 109.5 . .
H16E C16' H16F 109.5 . .
C18 C17 Sn 113.2(3) . .
C18 C17 H17A 108.9 . .
Sn C17 H17A 108.9 . .
C18 C17 H17B 108.9 . .
Sn C17 H17B 108.9 . .
H17A C17 H17B 107.7 . .
C19 C18 C17 113.4(4) . .
C19 C18 H18A 108.9 . .
C17 C18 H18A 108.9 . .
C19 C18 H18B 108.9 . .
C17 C18 H18B 108.9 . .
H18A C18 H18B 107.7 . .
C20 C19 C18 112.0(5) . .
C20 C19 H19A 109.2 . .
C18 C19 H19A 109.2 . .
C20 C19 H19B 109.2 . .
C18 C19 H19B 109.2 . .
H19A C19 H19B 107.9 . .
C19 C20 H20A 109.5 . .
C19 C20 H20B 109.5 . .
H20A C20 H20B 109.5 . .
C19 C20 H20C 109.5 . .
H20A C20 H20C 109.5 . .
H20B C20 H20C 109.5 . .

loop_
_geom_bond_atom_site_label_1
_geom_bond_atom_site_label_2
_geom_bond_distance
_geom_bond_site_symmetry_2
Sn C17 2.144(4) .
Sn Cl1 2.5069(10) .
Sn S1 2.5230(11) .
Sn S3 2.5601(11) .
Sn S4 2.6043(12) .
Sn S2 2.6201(10) .
S1 C1 1.734(4) .
S2 C1 1.725(4) .
S3 C9 1.745(5) .
S4 C9 1.717(5) .
N1 C1 1.319(5) .
N1 C5 1.458(19) .
N1 C2 1.480(5) .
N1 C5' 1.65(6) .
N2 C14' 1.16(4) .
N2 C9 1.327(6) .
N2 C10 1.504(7) .
N2 C13 1.548(7) .
C2 C3 1.518(6) .
C2 H2A 0.9900 .
C2 H2B 0.9900 .
C3 C4 1.520(6) .
C3 H3A 0.9900 .
C3 H3B 0.9900 .
C4 H4A 0.9800 .
C4 H4B 0.9800 .
C4 H4C 0.9800 .
C5 C7 1.504(12) .
C5 C6 1.559(10) .
C5 H5A 1.0000 .
C6 H6A 0.9800 .
C6 H6B 0.9800 .
C6 H6C 0.9800 .
C7 C8 1.550(16) .
C7 H7A 0.9900 .
C7 H7B 0.9900 .
C8 H8A 0.9800 .
C8 H8B 0.9800 .
C8 H8C 0.9800 .
C5' C7' 1.504(13) .
C5' C6' 1.559(11) .
C5' H5B 1.0000 .
C6' H6D 0.9800 .
C6' H6E 0.9800 .
C6' H6F 0.9800 .
C7' C8' 1.546(16) .
C7' H7C 0.9900 .
C7' H7D 0.9900 .
C8' H8D 0.9800 .
C8' H8E 0.9800 .
C8' H8F 0.9800 .
C10 C11 1.499(7) .
C10 H10A 0.9900 .
C10 H10B 0.9900 .
C11 C12 1.493(8) .
C11 H11A 0.9900 .
C11 H11B 0.9900 .
C12 H12A 0.9800 .
C12 H12B 0.9800 .
C12 H12C 0.9800 .
C13 C15 1.521(12) .
C13 C14 1.562(13) .
C13 H13A 1.0000 .
C14 H14A 0.9800 .
C14 H14B 0.9800 .
C14 H14C 0.9800 .
C15 C16 1.429(15) .
C15 H15A 0.9900 .
C15 H15B 0.9900 .
C16 H16A 0.9800 .
C16 H16B 0.9800 .
C16 H16C 0.9800 .
C13' C16' 1.42(4) .
C13' C15' 1.518(13) .
C13' C14' 1.558(14) .
C13' H13B 1.0000 .
C14' H14D 0.9800 .
C14' H14E 0.9800 .
C14' H14F 0.9800 .
C15' C16' 1.426(15) .
C15' H15C 0.9900 .
C15' H15D 0.9900 .
C16' H16D 0.9800 .
C16' H16E 0.9800 .
C16' H16F 0.9800 .
C17 C18 1.519(6) .
C17 H17A 0.9900 .
C17 H17B 0.9900 .
C18 C19 1.517(6) .
C18 H18A 0.9900 .
C18 H18B 0.9900 .
C19 C20 1.511(8) .
C19 H19A 0.9900 .
C19 H19B 0.9900 .
C20 H20A 0.9800 .
C20 H20B 0.9800 .
C20 H20C 0.9800 .

loop_
_geom_torsion_atom_site_label_1
_geom_torsion_atom_site_label_2
_geom_torsion_atom_site_label_3
_geom_torsion_atom_site_label_4
_geom_torsion
_geom_torsion_site_symmetry_1
_geom_torsion_site_symmetry_2
_geom_torsion_site_symmetry_3
_geom_torsion_site_symmetry_4
C5 N1 C1 S2 -178.6(6) . . . .
C2 N1 C1 S2 -4.9(5) . . . .
C5' N1 C1 S2 176.7(13) . . . .
C5 N1 C1 S1 1.3(8) . . . .
C2 N1 C1 S1 175.0(3) . . . .
C5' N1 C1 S1 -3.4(14) . . . .
Sn S2 C1 N1 173.6(3) . . . .
Sn S2 C1 S1 -6.3(2) . . . .
Sn S1 C1 N1 -173.4(3) . . . .
Sn S1 C1 S2 6.5(2) . . . .
C1 N1 C2 C3 81.9(5) . . . .
C5 N1 C2 C3 -104.4(7) . . . .
C5' N1 C2 C3 -99.5(12) . . . .
N1 C2 C3 C4 -175.0(4) . . . .
C1 N1 C5 C7 109.4(12) . . . .
C2 N1 C5 C7 -64.4(11) . . . .
C1 N1 C5 C6 -131.9(9) . . . .
C2 N1 C5 C6 54.3(13) . . . .
N1 C5 C7 C8 -68.8(16) . . . .
C6 C5 C7 C8 169.2(11) . . . .
C1 N1 C5' C7' -112(3) . . . .
C2 N1 C5' C7' 70(3) . . . .
C1 N1 C5' C6' 100(3) . . . .
C2 N1 C5' C6' -79(3) . . . .
C6' C5' C7' C8' -169(6) . . . .
N1 C5' C7' C8' 57(5) . . . .
C14' N2 C9 S4 -10(3) . . . .
C10 N2 C9 S4 179.2(4) . . . .
C13 N2 C9 S4 -1.2(8) . . . .
C14' N2 C9 S3 173(3) . . . .
C10 N2 C9 S3 2.0(7) . . . .
C13 N2 C9 S3 -178.4(5) . . . .
Sn S4 C9 N2 -178.4(4) . . . .
Sn S4 C9 S3 -1.1(3) . . . .
Sn S3 C9 N2 178.5(4) . . . .
Sn S3 C9 S4 1.2(3) . . . .
C14' N2 C10 C11 -89(3) . . . .
C9 N2 C10 C11 83.2(6) . . . .
C13 N2 C10 C11 -96.5(6) . . . .
N2 C10 C11 C12 -167.5(5) . . . .
C9 N2 C13 C15 129.8(7) . . . .
C10 N2 C13 C15 -50.5(9) . . . .
C9 N2 C13 C14 -98.4(8) . . . .
C10 N2 C13 C14 81.3(8) . . . .
N2 C13 C15 C16 -55.1(10) . . . .
C14 C13 C15 C16 -179.0(10) . . . .
C9 N2 C14' C13' -96(5) . . . .
C10 N2 C14' C13' 76(6) . . . .
C16' C13' C14' N2 45(6) . . . .
C15' C13' C14' N2 96(6) . . . .
C14' C13' C15' C16' -65(4) . . . .
C14' C13' C16' C15' 136(3) . . . .
Sn C17 C18 C19 177.9(3) . . . .
C17 C18 C19 C20 175.3(4) . . . .

loop_
_publcif_info_datablock.id
_publcif_info_datablock.publ_exptl
_publcif_info_datablock.publ_geom
_publcif_info_datablock.structure
{1a554445-74a7-43a0-924d-420fe9aa5441} ? ? ?
{c5c5a086-6a80-4830-99d8-15fa888f320f} y y y

loop_
_publcif_info_exptl_table_extra_item
sin_theta_over_lambda_max

loop_
_publcif_info_tables.block_id
_publcif_info_tables.reference_item
{1a554445-74a7-43a0-924d-420fe9aa5441} '_publcif_info_datablock.publ_exptl'

loop_
_publcif_info_cif.paper_type
CE
